data_2312008
loop_
_publ_author_name
'J\/orgensen, Mads R. V.'
'Hathwar, Venkatesha R.'
'Sist, Mattia'
'Wang, Xiaoping'
'Hoffmann, Christina M.'
'Briseno, Alejandro L.'
'Overgaard, Jacob'
'Iversen, Bo B.'

_publ_section_title
;
 Accurate atomic displacement parameters from time-of-flight
 neutron-diffraction data at TOPAZ
;
_journal_coeditor_code PC5039
_journal_issue 6
_journal_name_full 'Acta Crystallographica Section A Foundations and Advances'
_journal_page_first 679
_journal_paper_doi 10.1107/S2053273314015599
_journal_volume 70
_journal_year 2014
_chemical_formula_moiety 'C42 H28'
_chemical_formula_structural 'C42 H28'
_chemical_formula_sum 'C42 H28'
_chemical_formula_weight 532.69
_chemical_name_common Rubrene
_chemical_name_systematic 5,6,11,12-tetraphenyltetracene
_space_group_IT_number 64
_space_group_name_Hall '-C 2ac 2'
_space_group_name_H-M_alt 'C m c e'
_symmetry_cell_setting orthorhombic
_symmetry_Int_Tables_number 64
_symmetry_space_group_name_Hall '-C 2ac 2'
_symmetry_space_group_name_H-M 'C m c e'
_audit_creation_date 2014-01-21T11:07
_audit_creation_method 'from EXP file using GSAS2CIF'
_audit_update_record ' 2014-01-21T11:07  Initial CIF as created by GSAS2CIF'
_cell_angle_alpha 90
_cell_angle_beta 90
_cell_angle_gamma 90
_cell_formula_units_Z 4
_cell_length_a 26.8106(3)
_cell_length_b 7.16020(10)
_cell_length_c 14.20290(10)
_cell_measurement_temperature 100(2)
_cell_volume 2726.52(5)
_computing_molecular_graphics 'Volkov et al, (2006)'
_computing_publication_material 'Volkov et al, (2006)'
_computing_structure_refinement 'Volkov et al, (2006)'
_diffrn_ambient_temperature 100(2)
_diffrn_detector_area_resol_mean 10.3590
_diffrn_measured_fraction_theta_full 1.000
_diffrn_measured_fraction_theta_max 1.000
_diffrn_measurement_device_type 'SuperNova, Single source at offset, Atlas'
_diffrn_measurement_method '\w scans'
_diffrn_radiation_monochromator mirror
_diffrn_radiation_source 'SuperNova (Mo) X-ray Source'
_diffrn_radiation_type 'Mo K\a'
_diffrn_radiation_wavelength 0.7107
_diffrn_reflns_av_R_equivalents 0.0328
_diffrn_reflns_av_sigmaI/netI 0.0297
_diffrn_reflns_limit_h_max 58
_diffrn_reflns_limit_h_min 0
_diffrn_reflns_limit_k_max 15
_diffrn_reflns_limit_k_min 0
_diffrn_reflns_limit_l_max 31
_diffrn_reflns_limit_l_min 0
_diffrn_reflns_number 83536
_diffrn_reflns_theta_full 51.42
_diffrn_reflns_theta_max 51.42
_diffrn_reflns_theta_min 2.87
_exptl_absorpt_coefficient_mu 0.073
_exptl_absorpt_correction_T_max 0.9869
_exptl_absorpt_correction_T_min 0.9826
_exptl_absorpt_correction_type analytical
_exptl_crystal_colour Orange
_exptl_crystal_density_diffrn 1.298
_exptl_crystal_description Block
_exptl_crystal_F_000 1120
_exptl_crystal_size_max 0.24
_exptl_crystal_size_mid 0.22
_exptl_crystal_size_min 0.18
_refine_diff_density_max 0.759
_refine_diff_density_min -0.264
_refine_diff_density_rms 0.091
_refine_ls_extinction_method none
_refine_ls_goodness_of_fit_ref 3.552
_refine_ls_hydrogen_treatment mixed
_refine_ls_matrix_type full
_refine_ls_number_parameters 96
_refine_ls_number_reflns 6070
_refine_ls_number_restraints 0
_refine_ls_R_factor_all 0.066
_refine_ls_R_factor_gt 0.047
_refine_ls_R_Fsqd_factor 0.096
_refine_ls_shift/su_max 0
_refine_ls_structure_factor_coef Fsqd
_refine_ls_weighting_details
;
calc w2 = 1/[s^2^(Fo^2^)]
;
_refine_ls_weighting_scheme calc
_refine_ls_wR_factor_ref 0.135
_reflns_number_gt 6070
_reflns_number_total 7703
_reflns_threshold_expression >3sigma(I)
_cod_data_source_file pc5039sup1.cif
_cod_data_source_block Rubrene_Xray_IAM
_cod_original_sg_symbol_Hall '-C 2bc 2'
_cod_original_sg_symbol_H-M 'C m c a'
_cod_database_code 2312008

loop_
_symmetry_equiv_pos_as_xyz
+x,+y,+z
-x,+y,+z
+x,-y+1/2,+z+1/2
-x,-y+1/2,+z+1/2
-x,-y,-z
+x,-y,-z
-x,+y+1/2,-z+1/2
+x,+y+1/2,-z+1/2
+x+1/2,+y+1/2,+z
-x+1/2,+y+1/2,+z
+x+1/2,-y,+z+1/2
-x+1/2,-y,+z+1/2
-x+1/2,-y+1/2,-z
+x+1/2,-y+1/2,-z
-x+1/2,+y,-z+1/2
+x+1/2,+y,-z+1/2

loop_
_atom_site_aniso_label
_atom_site_aniso_U_11
_atom_site_aniso_U_22
_atom_site_aniso_U_33
_atom_site_aniso_U_12
_atom_site_aniso_U_13
_atom_site_aniso_U_23
C1 0.00965(17) 0.00890(18) 0.01039(18) 0 0 0.00083(14)
C2 0.01055(13) 0.00978(13) 0.01052(13) 0.00087(10) -0.00008(10) 0.00107(10)
C3 0.01236(14) 0.00912(13) 0.00994(13) 0.00090(10) 0.00021(10) 0.00096(10)
C4 0.01517(15) 0.01149(15) 0.01325(15) 0.00303(12) 0.00085(11) 0.00274(12)
C5 0.01880(18) 0.01130(16) 0.01484(17) 0.00225(12) 0.00060(13) 0.00340(12)
C6 0.01076(13) 0.01153(14) 0.01150(14) 0.00103(11) -0.00013(10) 0.00116(11)
C7 0.01264(14) 0.01359(16) 0.01721(17) 0.00177(12) 0.00236(12) -0.00047(13)
C8 0.01155(15) 0.0200(2) 0.0244(2) 0.00268(14) 0.00280(14) 0.00282(17)
C9 0.01217(16) 0.0271(3) 0.0234(2) 0.00003(15) -0.00289(14) 0.00476(18)
C10 0.01707(18) 0.0265(3) 0.01651(19) -0.00197(16) -0.00484(14) -0.00070(16)
C11 0.01472(16) 0.01828(19) 0.01290(16) 0.00095(13) -0.00149(12) -0.00177(13)

loop_
_atom_site_label
_atom_site_type_symbol
_atom_site_fract_x
_atom_site_fract_y
_atom_site_fract_z
_atom_site_U_iso_or_equiv
_atom_site_occupancy
_atom_site_symmetry_multiplicity
C1 C 0.02728(2) 0 0 0.01 1 8
C2 C 0.053200(15) -0.14436(6) 0.04904(3) 0.01 1 16
C3 C 0.026877(15) -0.29592(6) 0.08760(3) 0.01 1 16
C4 C 0.052090(17) -0.44731(6) 0.13400(3) 0.013 1 16
C5 C 0.026493(18) -0.58999(7) 0.17554(4) 0.015 1 16
C6 C 0.107596(15) -0.13457(6) 0.07272(3) 0.011 1 16
C7 C 0.142874(16) -0.24868(7) 0.02855(4) 0.014 1 16
C8 C 0.192182(17) -0.25141(8) 0.05976(4) 0.019 1 16
C9 C 0.207010(18) -0.13937(9) 0.13455(4) 0.021 1 16
C10 C 0.17226(2) -0.02475(9) 0.17896(4) 0.02 1 16
C11 C 0.122828(17) -0.02348(7) 0.14825(3) 0.015 1 16
H4 H 0.092515 -0.446402 0.134891 0.0204 1 16
H5 H 0.046689 -0.700147 0.211941 0.034073 1 16
H7 H 0.131739 -0.334464 -0.030921 0.029722 1 16
H8 H 0.218572 -0.342728 0.024543 0.023726 1 16
H9 H 0.24561 -0.142517 0.157626 0.02009 1 16
H10 H 0.183187 0.066063 0.236652 0.037264 1 16
H11 H 0.095641 0.06476 0.183028 0.029335 1 16

loop_
_atom_type_symbol
_atom_type_number_in_cell
C 168.0
H 112.0

loop_
_geom_angle_atom_site_label_1
_geom_angle_atom_site_label_2
_geom_angle_atom_site_label_3
_geom_angle
_geom_angle_site_symmetry_1
_geom_angle_site_symmetry_2
_geom_angle_site_symmetry_3
_geom_angle_publ_flag
C(1) C(1) C(2) 119.14(2) 2_555 1_555 1_555 yes
C(1) C(1) C(2) 119.14(2) 2_555 1_555 6_555 yes
C(1) C(1) C(2) 119.14(2) 5_555 1_555 1_555 yes
C(1) C(1) C(2) 119.14(2) 5_555 1_555 6_555 yes
C(2) C(1) C(2) 121.73(5) 1_555 1_555 6_555 yes
C(1) C(2) C(3) 120.33(4) 1_555 1_555 1_555 yes
C(1) C(2) C(6) 123.34(4) 1_555 1_555 1_555 yes
C(1) C(2) C(3) 120.33(4) 6_555 1_555 1_555 yes
C(1) C(2) C(6) 123.34(4) 6_555 1_555 1_555 yes
C(3) C(2) C(6) 115.93(3) 1_555 1_555 1_555 yes
C(2) C(3) C(3) 120.14(2) 1_555 1_555 2_555 yes
C(2) C(3) C(4) 121.65(4) 1_555 1_555 1_555 yes
C(3) C(3) C(4) 118.05(2) 2_555 1_555 1_555 yes
C(3) C(4) C(5) 121.75(4) 1_555 1_555 1_555 yes
C(3) C(4) H(4) 118.10(4) 1_555 1_555 1_555 yes
C(5) C(4) H(4) 120.15(4) 1_555 1_555 1_555 yes
C(4) C(5) C(5) 120.19(3) 1_555 1_555 2_555 yes
C(4) C(5) H(5) 119.87(4) 1_555 1_555 1_555 yes
C(5) C(5) H(5) 119.86(3) 2_555 1_555 1_555 yes
C(2) C(6) C(7) 122.02(4) 1_555 1_555 1_555 yes
C(2) C(6) C(11) 118.93(4) 1_555 1_555 1_555 yes
C(7) C(6) C(11) 118.66(4) 1_555 1_555 1_555 yes
C(6) C(7) C(8) 120.45(5) 1_555 1_555 1_555 yes
C(6) C(7) H(7) 119.56(4) 1_555 1_555 1_555 yes
C(8) C(7) H(7) 119.99(4) 1_555 1_555 1_555 yes
C(7) C(8) C(9) 120.42(5) 1_555 1_555 1_555 yes
C(7) C(8) H(8) 118.68(5) 1_555 1_555 1_555 yes
C(9) C(8) H(8) 120.91(5) 1_555 1_555 1_555 yes
C(8) C(9) C(10) 119.68(4) 1_555 1_555 1_555 yes
C(8) C(9) H(9) 119.45(5) 1_555 1_555 1_555 yes
C(10) C(9) H(9) 120.87(5) 1_555 1_555 1_555 yes
C(9) C(10) C(11) 119.85(5) 1_555 1_555 1_555 yes
C(9) C(10) H(10) 120.93(5) 1_555 1_555 1_555 yes
C(11) C(10) H(10) 119.21(5) 1_555 1_555 1_555 yes
C(6) C(11) C(10) 120.94(5) 1_555 1_555 1_555 yes
C(6) C(11) H(11) 119.04(4) 1_555 1_555 1_555 yes
C(10) C(11) H(11) 120.02(5) 1_555 1_555 1_555 yes

loop_
_geom_bond_atom_site_label_1
_geom_bond_atom_site_label_2
_geom_bond_distance
_geom_bond_site_symmetry_1
_geom_bond_site_symmetry_2
_geom_bond_publ_flag
C(1) C(1) 1.4631(10) 1_555 2_555 yes
C(1) C(1) 1.4631(10) 1_555 5_555 yes
C(1) C(2) 1.4270(5) 1_555 1_555 yes
C(1) C(2) 1.4270(5) 1_555 6_555 yes
C(2) C(3) 1.4056(6) 1_555 1_555 yes
C(2) C(6) 1.4983(6) 1_555 1_555 yes
C(3) C(3) 1.4412(8) 1_555 2_555 yes
C(3) C(4) 1.4375(6) 1_555 1_555 yes
C(4) C(5) 1.3648(7) 1_555 1_555 yes
C(4) H(4) 1.0839(5) 1_555 1_555 yes
C(5) C(5) 1.4206(10) 1_555 2_555 yes
C(5) H(5) 1.0875(5) 1_555 1_555 yes
C(6) C(7) 1.3985(6) 1_555 1_555 yes
C(6) C(11) 1.3965(7) 1_555 1_555 yes
C(7) C(8) 1.3945(7) 1_555 1_555 yes
C(7) H(7) 1.0862(5) 1_555 1_555 yes
C(8) C(9) 1.3892(9) 1_555 1_555 yes
C(8) H(8) 1.0855(5) 1_555 1_555 yes
C(9) C(10) 1.3926(8) 1_555 1_555 yes
C(9) H(9) 1.0858(5) 1_555 1_555 yes
C(10) C(11) 1.3953(7) 1_555 1_555 yes
C(10) H(10) 1.0863(6) 1_555 1_555 yes
C(11) H(11) 1.0837(5) 1_555 1_555 yes
